data_7009442
loop_
_publ_author_name
'Thu\'ery, Pierre'
'Nierlich, Martine'
'Asfari, Zouhair'
'Vicens, Jacques'

_publ_section_title
;
 Complexation of uranyl ions by polyphenols. Crystal structures of two
 linear oligomers and one uranyl ion complex
;
_journal_issue 8
_journal_name_full 'Journal of the Chemical Society, Dalton Transactions'
_journal_page_first 1297
_journal_paper_doi 10.1039/b001083i
_journal_year 2000
_chemical_formula_sum 'C81 H118 N4 O9 U'
_chemical_formula_weight 1529.82
_space_group_IT_number 2
_symmetry_cell_setting triclinic
_symmetry_space_group_name_Hall '-P 1'
_symmetry_space_group_name_H-M 'P -1'
_atom_sites_solution_hydrogens geom
_atom_sites_solution_primary direct
_atom_sites_solution_secondary difmap
_audit_creation_method SHELXL-97
_cell_angle_alpha 64.591(7)
_cell_angle_beta 69.983(9)
_cell_angle_gamma 75.936(10)
_cell_formula_units_Z 2
_cell_length_a 17.452(3)
_cell_length_b 17.580(3)
_cell_length_c 17.809(3)
_cell_measurement_reflns_used 24103
_cell_measurement_temperature 100(2)
_cell_measurement_theta_max 20.81
_cell_measurement_theta_min 5.12
_cell_volume 4607.4(14)
_computing_cell_refinement 'HKL package (Otwinowski & Minor, 1997)'
_computing_data_collection 'Kappa-CCD software (Nonius, 1997)'
_computing_data_reduction 'HKL package (Otwinowski & Minor, 1997)'
_computing_molecular_graphics 'SHELXTL (Sheldrick, 1999)'
_computing_publication_material 'SHELXTL (Sheldrick, 1999)'
_computing_structure_refinement 'SHELXL-97 (Sheldrick, 1997)'
_computing_structure_solution 'SHELXS-97 (Sheldrick, 1990)'
_diffrn_ambient_temperature 100(2)
_diffrn_measured_fraction_theta_full 0.926
_diffrn_measured_fraction_theta_max 0.926
_diffrn_measurement_device_type 'Nonius Kappa-CCD'
_diffrn_measurement_method 'area detector'
_diffrn_radiation_monochromator graphite
_diffrn_radiation_source 'fine-focus sealed tube'
_diffrn_radiation_type MoK\a
_diffrn_radiation_wavelength 0.71073
_diffrn_reflns_av_R_equivalents 0.1136
_diffrn_reflns_av_sigmaI/netI 0.1437
_diffrn_reflns_limit_h_max 17
_diffrn_reflns_limit_h_min -17
_diffrn_reflns_limit_k_max 17
_diffrn_reflns_limit_k_min -17
_diffrn_reflns_limit_l_max 16
_diffrn_reflns_limit_l_min -17
_diffrn_reflns_number 24103
_diffrn_reflns_theta_full 20.81
_diffrn_reflns_theta_max 20.81
_diffrn_reflns_theta_min 5.12
_diffrn_standards_decay_% 0
_exptl_absorpt_coefficient_mu 1.809
_exptl_absorpt_correction_T_max 0.547
_exptl_absorpt_correction_T_min 0.499
_exptl_absorpt_correction_type empirical
_exptl_absorpt_process_details 'MULABS (Spek, 1997)'
_exptl_crystal_colour 'translucent dark orange'
_exptl_crystal_density_diffrn 1.103
_exptl_crystal_density_meas ?
_exptl_crystal_description platelet
_exptl_crystal_F_000 1592
_exptl_crystal_size_max 0.38
_exptl_crystal_size_mid 0.25
_exptl_crystal_size_min 0.15
_refine_diff_density_max 1.488
_refine_diff_density_min -1.512
_refine_diff_density_rms 0.133
_refine_ls_extinction_method none
_refine_ls_goodness_of_fit_ref 1.062
_refine_ls_hydrogen_treatment constr
_refine_ls_matrix_type full
_refine_ls_number_parameters 879
_refine_ls_number_reflns 8939
_refine_ls_number_restraints 183
_refine_ls_restrained_S_all 1.069
_refine_ls_R_factor_all 0.1348
_refine_ls_R_factor_gt 0.0940
_refine_ls_shift/su_max 0.006
_refine_ls_shift/su_mean 0.000
_refine_ls_structure_factor_coef Fsqd
_refine_ls_weighting_details 'calc w=1/[\s^2^(Fo^2^)+(0.1190P)^2^+25.2051P] where P=(Fo^2^+2Fc^2^)/3'
_refine_ls_weighting_scheme calc
_refine_ls_wR_factor_gt 0.2175
_refine_ls_wR_factor_ref 0.2414
_reflns_number_gt 6282
_reflns_number_total 8939
_reflns_threshold_expression >2sigma(I)
_cod_data_source_file b001083i.txt
_cod_data_source_block 5
_cod_original_cell_volume 4607(3)
_cod_original_sg_symbol_H-M P-1
_cod_database_code 7009442

loop_
_symmetry_equiv_pos_as_xyz
'x, y, z'
'-x, -y, -z'

loop_
_atom_site_label
_atom_site_type_symbol
_atom_site_fract_x
_atom_site_fract_y
_atom_site_fract_z
_atom_site_U_iso_or_equiv
_atom_site_adp_type
_atom_site_occupancy
_atom_site_symmetry_multiplicity
_atom_site_calc_flag
_atom_site_refinement_flags
_atom_site_disorder_assembly
_atom_site_disorder_group
U U 0.20184(4) -0.02673(4) 0.16838(5) 0.0486(3) Uani 1 1 d . . .
O1 O 0.2381(8) -0.1283(7) 0.2792(8) 0.068(4) Uani 1 1 d . . .
O2 O 0.2962(6) -0.0977(6) 0.0886(7) 0.049(3) Uani 1 1 d . . .
O3 O 0.3964(7) 0.0022(8) -0.0421(9) 0.064(3) Uani 1 1 d . . .
O4 O 0.1206(7) 0.0369(7) 0.2531(8) 0.064(3) Uani 1 1 d . . .
O5 O 0.1527(6) 0.0827(7) 0.0640(7) 0.050(3) Uani 1 1 d . . .
O6 O 0.1150(6) 0.0300(6) -0.0385(8) 0.045(3) Uani 1 1 d . . .
O7 O 0.2798(7) 0.0365(6) 0.1485(8) 0.061(3) Uani 1 1 d . . .
O8 O 0.1218(6) -0.0883(6) 0.1869(8) 0.050(3) Uani 1 1 d . . .
C1 C 0.2230(13) -0.2132(12) 0.3275(14) 0.065(5) Uani 1 1 d . . .
C2 C 0.1545(15) -0.2354(13) 0.3987(13) 0.087(7) Uani 1 1 d . . .
C3 C 0.1462(17) -0.3213(13) 0.4439(14) 0.099(8) Uani 1 1 d . . .
H3 H 0.1037 -0.3375 0.4944 0.119 Uiso 1 1 calc R . .
C4 C 0.1961(15) -0.3824(11) 0.4184(14) 0.070(6) Uani 1 1 d . . .
C5 C 0.2632(12) -0.3600(10) 0.3485(13) 0.053(5) Uani 1 1 d . . .
H5 H 0.3004 -0.4024 0.3338 0.063 Uiso 1 1 calc R . .
C6 C 0.2774(11) -0.2763(13) 0.2992(12) 0.059(5) Uani 1 1 d . . .
C7 C 0.095(2) -0.171(2) 0.424(2) 0.145(11) Uani 1 1 d U . .
H7A H 0.1204 -0.1414 0.4412 0.217 Uiso 1 1 calc R . .
H7B H 0.0502 -0.1977 0.4709 0.217 Uiso 1 1 calc R . .
H7C H 0.0743 -0.1321 0.3755 0.217 Uiso 1 1 calc R . .
C8 C 0.1842(14) -0.4818(13) 0.4711(16) 0.097(8) Uani 1 1 d . . .
C9 C 0.2413(16) -0.5385(18) 0.4223(17) 0.052(9) Uani 1 1 d . . .
H9A H 0.2972 -0.5281 0.4072 0.078 Uiso 1 1 calc R . .
H9B H 0.2261 -0.5255 0.3708 0.078 Uiso 1 1 calc R . .
H9C H 0.2360 -0.5971 0.4589 0.078 Uiso 1 1 calc R . .
C10 C 0.1938(18) -0.509(2) 0.5568(17) 0.063(10) Uani 1 1 d . . .
H10A H 0.1608 -0.4692 0.5828 0.094 Uiso 1 1 calc R . .
H10B H 0.2503 -0.5101 0.5528 0.094 Uiso 1 1 calc R . .
H10C H 0.1765 -0.5640 0.5916 0.094 Uiso 1 1 calc R . .
C11 C 0.0947(15) -0.485(2) 0.474(2) 0.179(14) Uani 1 1 d . . .
H11A H 0.0634 -0.5108 0.5325 0.269 Uiso 1 1 calc R . .
H11B H 0.0960 -0.5185 0.4420 0.269 Uiso 1 1 calc R . .
H11C H 0.0696 -0.4289 0.4478 0.269 Uiso 1 1 calc R . .
C12 C 0.3484(11) -0.2545(12) 0.2203(13) 0.065(6) Uani 1 1 d . . .
H12A H 0.3945 -0.2973 0.2316 0.078 Uiso 1 1 calc R . .
H12B H 0.3641 -0.2009 0.2101 0.078 Uiso 1 1 calc R . .
C13 C 0.3332(9) -0.2476(10) 0.1395(12) 0.044(4) Uani 1 1 d . . .
C14 C 0.3078(9) -0.1716(11) 0.0781(13) 0.052(5) Uani 1 1 d . . .
C15 C 0.3038(10) -0.1696(10) 0.0005(13) 0.052(5) Uani 1 1 d . . .
C16 C 0.3139(9) -0.2484(12) -0.0103(13) 0.057(5) Uani 1 1 d . . .
H16 H 0.3073 -0.2473 -0.0604 0.068 Uiso 1 1 calc R . .
C17 C 0.3329(10) -0.3243(11) 0.0504(14) 0.053(5) Uani 1 1 d . . .
C18 C 0.3442(9) -0.3243(11) 0.1232(14) 0.055(5) Uani 1 1 d . . .
H18 H 0.3595 -0.3757 0.1639 0.066 Uiso 1 1 calc R . .
C19 C 0.3455(11) -0.4056(12) 0.0303(13) 0.063(5) Uani 1 1 d . . .
C20 C 0.2743(13) -0.4124(14) 0.0081(17) 0.097(8) Uani 1 1 d . . .
H20A H 0.2762 -0.4693 0.0128 0.145 Uiso 1 1 calc R . .
H20B H 0.2756 -0.3738 -0.0501 0.145 Uiso 1 1 calc R . .
H20C H 0.2247 -0.3985 0.0470 0.145 Uiso 1 1 calc R . .
C21 C 0.4230(12) -0.4012(13) -0.0463(15) 0.085(7) Uani 1 1 d . . .
H21A H 0.4701 -0.4010 -0.0302 0.127 Uiso 1 1 calc R . .
H21B H 0.4166 -0.3503 -0.0953 0.127 Uiso 1 1 calc R . .
H21C H 0.4304 -0.4496 -0.0609 0.127 Uiso 1 1 calc R . .
C22 C 0.3613(13) -0.4843(12) 0.1076(13) 0.077(6) Uani 1 1 d . . .
H22A H 0.4140 -0.4852 0.1139 0.115 Uiso 1 1 calc R . .
H22B H 0.3604 -0.5341 0.0986 0.115 Uiso 1 1 calc R . .
H22C H 0.3194 -0.4831 0.1590 0.115 Uiso 1 1 calc R . .
C23 C 0.2891(10) -0.0884(11) -0.0700(10) 0.051(5) Uani 1 1 d . . .
H23A H 0.2555 -0.0470 -0.0461 0.062 Uiso 1 1 calc R . .
H23B H 0.2603 -0.0965 -0.1035 0.062 Uiso 1 1 calc R . .
C24 C 0.3742(11) -0.0561(11) -0.1292(14) 0.064(6) Uani 1 1 d . . .
C25 C 0.4203(9) -0.0152(11) -0.1143(14) 0.053(5) Uani 1 1 d . . .
C26 C 0.4911(11) 0.0183(11) -0.1777(13) 0.057(5) Uani 1 1 d . . .
C27 C 0.5219(12) -0.0065(13) -0.2487(14) 0.079(6) Uani 1 1 d . . .
H27 H 0.5719 0.0104 -0.2876 0.095 Uiso 1 1 calc R . .
C28 C 0.4812(13) -0.0548(12) -0.2629(15) 0.071(6) Uani 1 1 d . . .
C29 C 0.4086(12) -0.0780(11) -0.2061(13) 0.064(5) Uani 1 1 d . . .
H29 H 0.3792 -0.1090 -0.2158 0.076 Uiso 1 1 calc R . .
C30 C 0.5189(14) -0.0852(16) -0.3399(16) 0.091(7) Uani 1 1 d . . .
C31 C 0.5556(15) -0.0077(17) -0.4233(15) 0.103(8) Uani 1 1 d . . .
H31A H 0.5747 -0.0235 -0.4725 0.154 Uiso 1 1 calc R . .
H31B H 0.6005 0.0078 -0.4153 0.154 Uiso 1 1 calc R . .
H31C H 0.5138 0.0396 -0.4325 0.154 Uiso 1 1 calc R . .
C32 C 0.5946(18) -0.1541(17) -0.3175(19) 0.138(11) Uani 1 1 d . . .
H32A H 0.5756 -0.2089 -0.2834 0.207 Uiso 1 1 calc R . .
H32B H 0.6195 -0.1396 -0.2857 0.207 Uiso 1 1 calc R . .
H32C H 0.6343 -0.1553 -0.3701 0.207 Uiso 1 1 calc R . .
C33 C 0.4571(18) -0.1179(17) -0.3567(16) 0.117(9) Uani 1 1 d . . .
H33A H 0.4028 -0.1024 -0.3256 0.176 Uiso 1 1 calc R . .
H33B H 0.4674 -0.1785 -0.3377 0.176 Uiso 1 1 calc R . .
H33C H 0.4613 -0.0938 -0.4174 0.176 Uiso 1 1 calc R . .
C34 C 0.5354(11) 0.0740(11) -0.1646(14) 0.079(7) Uani 1 1 d . . .
H34A H 0.5824 0.0912 -0.2130 0.118 Uiso 1 1 calc R . .
H34B H 0.5528 0.0429 -0.1127 0.118 Uiso 1 1 calc R . .
H34C H 0.4990 0.1233 -0.1596 0.118 Uiso 1 1 calc R . .
C35 C 0.1256(11) 0.1114(12) 0.2600(12) 0.056(5) Uani 1 1 d . . .
C36 C 0.1672(11) 0.1089(12) 0.3169(12) 0.057(5) Uani 1 1 d . . .
C37 C 0.1712(12) 0.1833(14) 0.3195(12) 0.066(6) Uani 1 1 d . . .
H37 H 0.2004 0.1821 0.3550 0.079 Uiso 1 1 calc R . .
C38 C 0.1345(11) 0.2628(12) 0.2728(15) 0.066(6) Uani 1 1 d . . .
C39 C 0.0958(10) 0.2610(10) 0.2162(12) 0.056(5) Uani 1 1 d . . .
H39 H 0.0734 0.3124 0.1815 0.067 Uiso 1 1 calc R . .
C40 C 0.0888(9) 0.1875(11) 0.2085(12) 0.048(5) Uani 1 1 d . . .
C41 C 0.2056(15) 0.0286(14) 0.3661(13) 0.090(7) Uani 1 1 d . . .
H41A H 0.2493 0.0071 0.3275 0.135 Uiso 1 1 calc R . .
H41B H 0.1656 -0.0111 0.3989 0.135 Uiso 1 1 calc R . .
H41C H 0.2274 0.0364 0.4047 0.135 Uiso 1 1 calc R . .
C42 C 0.1392(14) 0.3439(14) 0.2825(17) 0.091(8) Uani 1 1 d . . .
C43 C 0.2189(19) 0.3435(16) 0.2982(19) 0.077(9) Uani 1 1 d . . .
H43A H 0.2273 0.4005 0.2841 0.115 Uiso 1 1 calc R . .
H43B H 0.2634 0.3192 0.2626 0.115 Uiso 1 1 calc R . .
H43C H 0.2167 0.3104 0.3578 0.115 Uiso 1 1 calc R . .
C44 C 0.070(3) 0.352(3) 0.352(3) 0.191(15) Uani 1 1 d U . .
H44A H 0.0830 0.3193 0.4064 0.287 Uiso 1 1 calc R . .
H44B H 0.0237 0.3310 0.3521 0.287 Uiso 1 1 calc R . .
H44C H 0.0556 0.4103 0.3455 0.287 Uiso 1 1 calc R . .
C45 C 0.1374(19) 0.4208(15) 0.195(2) 0.135(11) Uani 1 1 d . . .
H45A H 0.0834 0.4326 0.1872 0.202 Uiso 1 1 calc R . .
H45B H 0.1764 0.4071 0.1482 0.202 Uiso 1 1 calc R . .
H45C H 0.1514 0.4697 0.1964 0.202 Uiso 1 1 calc R . .
C46 C 0.0497(10) 0.1911(11) 0.1460(15) 0.063(6) Uani 1 1 d . . .
H46A H 0.0374 0.1346 0.1609 0.075 Uiso 1 1 calc R . .
H46B H -0.0020 0.2271 0.1513 0.075 Uiso 1 1 calc R . .
C47 C 0.0983(10) 0.2225(11) 0.0557(12) 0.045(4) Uani 1 1 d . . .
C48 C 0.1477(10) 0.1683(10) 0.0164(12) 0.045(4) Uani 1 1 d . . .
C49 C 0.1913(9) 0.2000(9) -0.0695(12) 0.040(4) Uani 1 1 d . . .
C50 C 0.1877(11) 0.2878(11) -0.1160(12) 0.053(5) Uani 1 1 d . . .
H50 H 0.2180 0.3082 -0.1736 0.064 Uiso 1 1 calc R . .
C51 C 0.1416(11) 0.3441(10) -0.0802(13) 0.048(4) Uani 1 1 d . . .
C52 C 0.0949(12) 0.3086(13) 0.0049(16) 0.068(6) Uani 1 1 d . . .
H52 H 0.0587 0.3453 0.0296 0.082 Uiso 1 1 calc R . .
C53 C 0.1357(13) 0.4404(11) -0.1276(15) 0.073(6) Uani 1 1 d . . .
C54 C 0.0456(16) 0.4792(13) -0.115(2) 0.117(10) Uani 1 1 d . . .
H54A H 0.0430 0.5394 -0.1463 0.175 Uiso 1 1 calc R . .
H54B H 0.0201 0.4675 -0.0545 0.175 Uiso 1 1 calc R . .
H54C H 0.0174 0.4550 -0.1355 0.175 Uiso 1 1 calc R . .
C55 C 0.1835(18) 0.4637(17) -0.2235(17) 0.070(8) Uani 1 1 d . . .
H55A H 0.2407 0.4447 -0.2281 0.105 Uiso 1 1 calc R . .
H55B H 0.1763 0.5241 -0.2534 0.105 Uiso 1 1 calc R . .
H55C H 0.1632 0.4369 -0.2487 0.105 Uiso 1 1 calc R . .
C56 C 0.1755(16) 0.4767(16) -0.0826(17) 0.114(8) Uani 1 1 d . . .
H56A H 0.2315 0.4521 -0.0864 0.172 Uiso 1 1 calc R . .
H56B H 0.1452 0.4625 -0.0230 0.172 Uiso 1 1 calc R . .
H56C H 0.1737 0.5372 -0.1114 0.172 Uiso 1 1 calc R . .
C57 C 0.2464(10) 0.1421(11) -0.1144(11) 0.051(5) Uani 1 1 d . . .
H57A H 0.2648 0.0910 -0.0711 0.061 Uiso 1 1 calc R . .
H57B H 0.2946 0.1699 -0.1538 0.061 Uiso 1 1 calc R . .
C58 C 0.2096(10) 0.1156(10) -0.1655(13) 0.047(4) Uani 1 1 d . . .
C59 C 0.1477(9) 0.0621(10) -0.1252(12) 0.039(4) Uani 1 1 d . . .
C60 C 0.1212(10) 0.0350(11) -0.1755(12) 0.050(5) Uani 1 1 d . . .
C61 C 0.1550(10) 0.0639(10) -0.2631(13) 0.052(5) Uani 1 1 d . . .
H61 H 0.1372 0.0452 -0.2953 0.063 Uiso 1 1 calc R . .
C62 C 0.2143(11) 0.1195(10) -0.3063(13) 0.059(5) Uani 1 1 d . . .
C63 C 0.2407(10) 0.1476(10) -0.2549(13) 0.050(5) Uani 1 1 d . . .
H63 H 0.2784 0.1870 -0.2814 0.060 Uiso 1 1 calc R . .
C64 C 0.2488(13) 0.1540(12) -0.4050(14) 0.077(6) Uani 1 1 d . . .
C65 C 0.2305(19) 0.2415(14) -0.442(2) 0.076(12) Uani 1 1 d . . .
H65A H 0.2679 0.2629 -0.4987 0.114 Uiso 1 1 calc R . .
H65B H 0.2356 0.2673 -0.4068 0.114 Uiso 1 1 calc R . .
H65C H 0.1753 0.2544 -0.4473 0.114 Uiso 1 1 calc R . .
C66 C 0.2394(13) 0.0966(14) -0.4411(16) 0.103(8) Uani 1 1 d . . .
H66A H 0.1823 0.0981 -0.4351 0.155 Uiso 1 1 calc R . .
H66B H 0.2608 0.0399 -0.4106 0.155 Uiso 1 1 calc R . .
H66C H 0.2689 0.1144 -0.5012 0.155 Uiso 1 1 calc R . .
C67 C 0.3558(15) 0.1391(19) -0.422(2) 0.176(14) Uani 1 1 d . . .
H67A H 0.3822 0.1612 -0.4828 0.264 Uiso 1 1 calc R . .
H67B H 0.3737 0.0797 -0.3977 0.264 Uiso 1 1 calc R . .
H67C H 0.3700 0.1683 -0.3945 0.264 Uiso 1 1 calc R . .
C68 C 0.0581(11) -0.0280(12) -0.1294(13) 0.072(6) Uani 1 1 d . . .
H68A H 0.0364 -0.0307 -0.1709 0.109 Uiso 1 1 calc R . .
H68B H 0.0143 -0.0100 -0.0881 0.109 Uiso 1 1 calc R . .
H68C H 0.0836 -0.0830 -0.1002 0.109 Uiso 1 1 calc R . .
N1 N 0.0562(10) -0.2149(8) 0.1906(12) 0.063(4) Uani 1 1 d . . .
N2 N 0.0482(15) -0.3395(10) 0.1642(13) 0.089(6) Uani 1 1 d . . .
C69 C -0.0236(13) -0.2520(15) 0.2492(14) 0.097(8) Uani 1 1 d . . .
H69A H -0.0704 -0.2095 0.2408 0.116 Uiso 1 1 calc R . .
H69B H -0.0238 -0.2744 0.3095 0.116 Uiso 1 1 calc R . .
C70 C -0.0252(15) -0.3239(15) 0.2214(17) 0.087(7) Uani 1 1 d . . .
H70A H -0.0364 -0.3754 0.2723 0.104 Uiso 1 1 calc R . .
H70B H -0.0694 -0.3084 0.1943 0.104 Uiso 1 1 calc R . .
C71 C 0.0558(12) -0.1890(12) 0.1042(15) 0.074(6) Uani 1 1 d . . .
H71A H 0.1036 -0.1601 0.0655 0.088 Uiso 1 1 calc R . .
H71B H 0.0070 -0.1502 0.0939 0.088 Uiso 1 1 calc R . .
C72 C 0.0568(16) -0.2681(13) 0.0878(16) 0.094(8) Uani 1 1 d . . .
H72A H 0.0124 -0.2599 0.0631 0.113 Uiso 1 1 calc R . .
H72B H 0.1081 -0.2765 0.0466 0.113 Uiso 1 1 calc R . .
C73 C 0.1235(11) -0.2787(12) 0.2130(17) 0.082(7) Uani 1 1 d . . .
H73A H 0.1235 -0.2914 0.2717 0.098 Uiso 1 1 calc R . .
H73B H 0.1755 -0.2584 0.1744 0.098 Uiso 1 1 calc R . .
C74 C 0.1121(13) -0.3587(12) 0.2048(15) 0.080(6) Uani 1 1 d . . .
H74A H 0.1629 -0.3787 0.1707 0.096 Uiso 1 1 calc R . .
H74B H 0.0981 -0.4033 0.2616 0.096 Uiso 1 1 calc R . .
N3 N 0.3545(12) 0.1890(10) 0.0488(14) 0.148(7) Uani 1 1 d . . .
N4 N 0.4281(10) 0.3030(10) -0.0026(11) 0.120(6) Uani 1 1 d . . .
C75 C 0.4047(17) 0.1660(13) 0.1090(17) 0.146(9) Uani 1 1 d . . .
H75A H 0.4424 0.1154 0.1086 0.175 Uiso 1 1 calc R . .
H75B H 0.3701 0.1558 0.1673 0.175 Uiso 1 1 calc R . .
C76 C 0.4520(13) 0.2425(13) 0.0758(16) 0.124(7) Uani 1 1 d . . .
H76A H 0.4372 0.2674 0.1188 0.149 Uiso 1 1 calc R . .
H76B H 0.5107 0.2256 0.0625 0.149 Uiso 1 1 calc R . .
C77 C 0.2918(9) 0.2625(14) 0.0512(17) 0.137(7) Uani 1 1 d . . .
H77A H 0.2595 0.2540 0.1100 0.165 Uiso 1 1 calc R . .
H77B H 0.2553 0.2711 0.0170 0.165 Uiso 1 1 calc R . .
C78 C 0.3407(12) 0.3381(10) 0.0131(17) 0.134(7) Uani 1 1 d . . .
H78A H 0.3289 0.3788 -0.0405 0.161 Uiso 1 1 calc R . .
H78B H 0.3270 0.3662 0.0532 0.161 Uiso 1 1 calc R . .
C79 C 0.404(2) 0.197(2) -0.0398(19) 0.143(9) Uani 1 1 d . . .
H79A H 0.3679 0.2092 -0.0762 0.171 Uiso 0.50 1 calc PR . .
H79B H 0.4388 0.1447 -0.0392 0.171 Uiso 0.50 1 calc PR . .
C80 C 0.4548(18) 0.270(2) -0.0731(13) 0.119(9) Uani 1 1 d . . .
H80A H 0.5129 0.2501 -0.0841 0.143 Uiso 0.50 1 calc PR . .
H80B H 0.4442 0.3139 -0.1259 0.143 Uiso 0.50 1 calc PR . .
O9 O -0.0424(12) 0.0115(13) 0.3385(13) 0.131(6) Uani 1 1 d . . .
C81 C -0.0607(18) 0.0184(19) 0.4199(19) 0.127(10) Uani 1 1 d . . .
H81A H -0.0486 0.0725 0.4110 0.191 Uiso 1 1 calc R . .
H81B H -0.0279 -0.0258 0.4544 0.191 Uiso 1 1 calc R . .
H81C H -0.1178 0.0130 0.4491 0.191 Uiso 1 1 calc R . .

loop_
_atom_site_aniso_label
_atom_site_aniso_U_11
_atom_site_aniso_U_22
_atom_site_aniso_U_33
_atom_site_aniso_U_23
_atom_site_aniso_U_13
_atom_site_aniso_U_12
U 0.0484(5) 0.0353(4) 0.0700(5) -0.0248(3) -0.0165(3) -0.0088(3)
O1 0.094(10) 0.043(7) 0.083(9) -0.036(7) -0.023(8) -0.014(7)
O2 0.032(6) 0.032(6) 0.081(9) -0.030(6) -0.012(6) 0.008(5)
O3 0.052(7) 0.068(8) 0.078(9) -0.037(8) -0.011(7) -0.010(6)
O4 0.061(8) 0.038(7) 0.106(10) -0.038(7) -0.020(7) -0.013(6)
O5 0.045(7) 0.038(7) 0.075(8) -0.036(6) -0.014(6) 0.001(5)
O6 0.044(6) 0.038(6) 0.057(9) -0.022(6) -0.015(6) 0.000(5)
O7 0.062(8) 0.034(6) 0.103(10) -0.031(6) -0.030(7) -0.011(6)
O8 0.028(6) 0.040(6) 0.094(9) -0.040(6) -0.008(6) -0.012(5)
C1 0.083(15) 0.055(13) 0.073(15) -0.033(12) -0.040(13) 0.007(12)
C2 0.119(19) 0.062(15) 0.053(14) -0.036(12) 0.022(13) -0.002(13)
C3 0.17(3) 0.039(13) 0.055(14) -0.005(11) -0.008(14) -0.021(14)
C4 0.111(18) 0.033(11) 0.079(16) -0.015(11) -0.041(14) -0.021(12)
C5 0.070(13) 0.018(10) 0.078(15) -0.011(9) -0.043(12) 0.002(9)
C6 0.057(12) 0.076(15) 0.052(12) -0.032(11) -0.020(10) 0.001(11)
C7 0.148(14) 0.132(14) 0.140(14) -0.054(10) -0.023(9) -0.008(9)
C8 0.090(17) 0.057(13) 0.097(19) 0.015(12) -0.015(14) -0.021(12)
C9 0.072(13) 0.034(11) 0.047(12) -0.021(9) -0.001(9) -0.010(9)
C10 0.075(13) 0.059(13) 0.058(13) -0.020(9) -0.019(9) -0.017(9)
C11 0.184(17) 0.172(17) 0.183(17) -0.059(10) -0.054(10) -0.033(10)
C12 0.048(12) 0.053(12) 0.093(16) -0.012(11) -0.039(12) -0.005(10)
C13 0.024(9) 0.035(10) 0.072(13) -0.022(10) -0.009(9) -0.005(8)
C14 0.027(9) 0.045(12) 0.069(15) -0.014(11) -0.007(9) -0.006(8)
C15 0.034(10) 0.039(11) 0.065(14) -0.020(10) 0.010(9) -0.009(8)
C16 0.022(9) 0.065(14) 0.078(14) -0.031(12) 0.000(9) -0.010(9)
C17 0.030(10) 0.039(11) 0.083(15) -0.027(11) -0.008(10) 0.006(8)
C18 0.033(10) 0.046(11) 0.074(15) -0.018(10) -0.008(9) -0.001(8)
C19 0.054(12) 0.062(13) 0.075(14) -0.039(12) -0.004(11) -0.004(10)
C20 0.073(15) 0.092(16) 0.16(2) -0.088(17) -0.035(16) 0.007(13)
C21 0.065(14) 0.071(14) 0.115(19) -0.045(13) -0.019(13) 0.008(11)
C22 0.093(15) 0.057(13) 0.079(15) -0.042(12) -0.007(12) 0.000(11)
C23 0.047(11) 0.058(12) 0.045(11) -0.023(10) -0.017(9) 0.013(9)
C24 0.045(11) 0.049(11) 0.101(17) -0.033(11) -0.016(12) -0.007(10)
C25 0.022(9) 0.052(11) 0.093(16) -0.041(11) -0.008(10) -0.007(9)
C26 0.044(12) 0.047(11) 0.071(14) -0.031(10) -0.004(10) 0.010(10)
C27 0.056(13) 0.078(14) 0.084(16) -0.021(13) 0.013(12) -0.039(12)
C28 0.059(14) 0.066(13) 0.100(18) -0.045(13) -0.025(14) 0.004(12)
C29 0.060(14) 0.049(11) 0.071(14) -0.034(11) -0.001(11) 0.009(10)
C30 0.071(15) 0.12(2) 0.098(19) -0.069(17) 0.001(14) -0.018(15)
C31 0.093(17) 0.14(2) 0.086(18) -0.051(17) -0.015(14) -0.022(17)
C32 0.15(3) 0.12(2) 0.15(3) -0.10(2) -0.05(2) 0.08(2)
C33 0.16(3) 0.12(2) 0.076(18) -0.037(16) -0.025(17) -0.03(2)
C34 0.052(12) 0.044(11) 0.114(18) -0.009(11) -0.016(12) -0.009(10)
C35 0.048(11) 0.073(14) 0.062(13) -0.043(11) -0.009(10) -0.009(11)
C36 0.070(13) 0.053(12) 0.053(12) -0.028(10) -0.010(11) -0.011(10)
C37 0.063(13) 0.093(17) 0.065(14) -0.049(12) -0.012(11) -0.022(12)
C38 0.057(12) 0.056(13) 0.110(17) -0.055(13) -0.035(12) 0.012(10)
C39 0.055(11) 0.038(10) 0.079(14) -0.032(10) -0.015(10) -0.001(9)
C40 0.023(9) 0.057(12) 0.082(14) -0.042(11) -0.017(9) 0.001(9)
C41 0.13(2) 0.095(17) 0.057(14) -0.035(13) -0.044(14) 0.001(15)
C42 0.092(17) 0.065(15) 0.13(2) -0.076(16) 0.003(15) 0.003(13)
C43 0.13(3) 0.047(16) 0.09(2) -0.023(15) -0.07(2) -0.031(17)
C44 0.200(18) 0.183(17) 0.200(18) -0.092(11) -0.036(10) -0.028(10)
C45 0.19(3) 0.055(15) 0.21(3) -0.07(2) -0.09(3) -0.009(17)
C46 0.036(10) 0.040(10) 0.14(2) -0.052(12) -0.035(13) 0.009(9)
C47 0.045(11) 0.040(11) 0.058(13) -0.024(10) -0.015(10) -0.006(9)
C48 0.045(10) 0.041(11) 0.066(14) -0.034(11) -0.015(10) -0.008(9)
C49 0.037(10) 0.026(9) 0.060(13) -0.011(9) -0.032(9) 0.008(8)
C50 0.056(11) 0.057(13) 0.055(12) -0.029(11) -0.016(9) -0.003(10)
C51 0.060(12) 0.045(11) 0.055(13) -0.017(10) -0.040(11) -0.001(10)
C52 0.066(13) 0.067(15) 0.107(19) -0.056(14) -0.044(14) 0.006(11)
C53 0.100(16) 0.037(11) 0.116(18) -0.037(11) -0.061(14) -0.003(11)
C54 0.13(2) 0.046(13) 0.20(3) -0.048(16) -0.10(2) 0.018(14)
C55 0.085(12) 0.054(11) 0.071(12) -0.025(8) -0.018(9) -0.007(8)
C56 0.122(12) 0.106(12) 0.120(12) -0.042(9) -0.037(9) -0.016(9)
C57 0.043(10) 0.052(11) 0.047(11) -0.001(9) -0.009(9) -0.026(9)
C58 0.043(10) 0.037(9) 0.064(14) -0.019(9) -0.021(10) 0.000(9)
C59 0.035(9) 0.038(9) 0.052(12) -0.026(9) -0.022(9) 0.012(8)
C60 0.054(11) 0.056(11) 0.039(12) -0.026(10) -0.010(10) 0.008(9)
C61 0.054(11) 0.045(10) 0.068(15) -0.027(10) -0.020(10) -0.005(10)
C62 0.058(12) 0.024(9) 0.077(15) -0.016(10) -0.011(11) 0.007(9)
C63 0.051(11) 0.030(9) 0.067(14) -0.033(10) -0.004(10) 0.006(8)
C64 0.082(15) 0.061(13) 0.072(16) -0.031(12) -0.003(12) 0.004(11)
C65 0.086(15) 0.071(15) 0.067(14) -0.023(10) -0.021(10) -0.006(9)
C66 0.102(18) 0.13(2) 0.104(19) -0.058(17) -0.022(15) -0.053(17)
C67 0.176(17) 0.186(17) 0.175(17) -0.074(10) -0.045(10) -0.029(10)
C68 0.054(11) 0.069(13) 0.107(17) -0.050(12) 0.006(11) -0.039(11)
N1 0.080(12) 0.034(8) 0.098(14) -0.035(9) -0.048(11) 0.010(8)
N2 0.16(2) 0.053(11) 0.085(14) -0.021(11) -0.075(15) -0.006(11)
C69 0.076(16) 0.096(17) 0.060(14) -0.018(13) 0.000(12) 0.043(14)
C70 0.075(10) 0.080(10) 0.102(11) -0.024(8) -0.029(8) -0.016(8)
C71 0.062(13) 0.063(13) 0.086(18) -0.012(12) -0.023(12) -0.018(11)
C72 0.15(2) 0.061(14) 0.097(19) -0.038(15) -0.079(17) 0.034(14)
C73 0.051(12) 0.055(12) 0.15(2) -0.033(13) -0.056(13) 0.008(10)
C74 0.082(15) 0.054(13) 0.101(17) -0.037(12) -0.046(14) 0.040(11)
N3 0.146(9) 0.139(8) 0.162(9) -0.047(6) -0.048(6) -0.031(6)
N4 0.114(7) 0.113(7) 0.132(8) -0.046(6) -0.027(6) -0.022(6)
C75 0.143(10) 0.143(10) 0.159(11) -0.046(8) -0.054(8) -0.032(8)
C76 0.116(9) 0.123(9) 0.138(9) -0.041(7) -0.040(7) -0.031(7)
C77 0.132(10) 0.138(10) 0.150(10) -0.062(7) -0.037(7) -0.019(7)
C78 0.126(9) 0.123(9) 0.147(9) -0.045(7) -0.037(7) -0.016(7)
C79 0.144(11) 0.145(11) 0.153(11) -0.061(8) -0.044(8) -0.025(8)
C80 0.116(11) 0.117(11) 0.125(11) -0.046(8) -0.029(8) -0.018(8)
O9 0.132(10) 0.155(10) 0.135(10) -0.065(8) -0.041(8) -0.038(8)
C81 0.126(13) 0.138(13) 0.125(13) -0.048(9) -0.038(9) -0.026(9)

loop_
_atom_type_symbol
_atom_type_description
_atom_type_scat_dispersion_real
_atom_type_scat_dispersion_imag
_atom_type_scat_source
C C 0.0033 0.0016 'International Tables Vol C Tables 4.2.6.8 and 6.1.1.4'
H H 0.0000 0.0000 'International Tables Vol C Tables 4.2.6.8 and 6.1.1.4'
N N 0.0061 0.0033 'International Tables Vol C Tables 4.2.6.8 and 6.1.1.4'
O O 0.0106 0.0060 'International Tables Vol C Tables 4.2.6.8 and 6.1.1.4'
U U -9.6767 9.6646 'International Tables Vol C Tables 4.2.6.8 and 6.1.1.4'

loop_
_geom_angle_atom_site_label_1
_geom_angle_atom_site_label_2
_geom_angle_atom_site_label_3
_geom_angle
_geom_angle_site_symmetry_1
_geom_angle_site_symmetry_3
_geom_angle_publ_flag
O7 U O8 178.6(5) . . ?
O7 U O4 87.3(5) . . ?
O8 U O4 92.3(4) . . ?
O7 U O1 92.7(5) . . ?
O8 U O1 88.6(5) . . ?
O4 U O1 89.6(5) . . ?
O7 U O5 88.7(4) . . ?
O8 U O5 90.0(4) . . ?
O4 U O5 84.4(4) . . ?
O1 U O5 173.8(4) . . ?
O7 U O2 89.4(4) . . ?
O8 U O2 91.1(4) . . ?
O4 U O2 174.0(4) . . ?
O1 U O2 85.5(4) . . ?
O5 U O2 100.6(4) . . ?
C1 O1 U 135.0(10) . . ?
C14 O2 U 139.1(10) . . ?
C35 O4 U 131.0(10) . . ?
C48 O5 U 146.8(9) . . ?
C2 C1 O1 121.4(17) . . ?
C2 C1 C6 120.5(17) . . ?
O1 C1 C6 118.0(18) . . ?
C3 C2 C1 117.1(19) . . ?
C3 C2 C7 122(2) . . ?
C1 C2 C7 121(2) . . ?
C4 C3 C2 124(2) . . ?
C3 C4 C5 118.6(17) . . ?
C3 C4 C8 123(2) . . ?
C5 C4 C8 118.6(19) . . ?
C4 C5 C6 122.3(17) . . ?
C5 C6 C1 117.5(17) . . ?
C5 C6 C12 120.5(17) . . ?
C1 C6 C12 122.0(17) . . ?
C10 C8 C9 112.2(18) . . ?
C10 C8 C11 112.0(18) . . ?
C9 C8 C11 106.4(19) . . ?
C10 C8 C4 110(2) . . ?
C9 C8 C4 113.0(19) . . ?
C11 C8 C4 103(2) . . ?
C6 C12 C13 115.3(13) . . ?
C14 C13 C18 116.9(17) . . ?
C14 C13 C12 124.4(16) . . ?
C18 C13 C12 118.6(16) . . ?
O2 C14 C15 118.6(15) . . ?
O2 C14 C13 120.5(18) . . ?
C15 C14 C13 120.5(17) . . ?
C14 C15 C16 118.9(17) . . ?
C14 C15 C23 121.2(16) . . ?
C16 C15 C23 120.0(18) . . ?
C17 C16 C15 122.1(18) . . ?
C16 C17 C18 118.0(17) . . ?
C16 C17 C19 117.6(19) . . ?
C18 C17 C19 124.3(17) . . ?
C17 C18 C13 122.9(17) . . ?
C20 C19 C22 110.1(18) . . ?
C20 C19 C21 109.5(18) . . ?
C22 C19 C21 107.2(16) . . ?
C20 C19 C17 111.7(16) . . ?
C22 C19 C17 109.8(16) . . ?
C21 C19 C17 108.4(15) . . ?
C15 C23 C24 108.5(13) . . ?
C25 C24 C29 117.5(17) . . ?
C25 C24 C23 127.1(19) . . ?
C29 C24 C23 115.3(15) . . ?
C24 C25 O3 121.7(16) . . ?
C24 C25 C26 121(2) . . ?
O3 C25 C26 117.3(15) . . ?
C27 C26 C25 118.2(17) . . ?
C27 C26 C34 121.9(16) . . ?
C25 C26 C34 119.8(18) . . ?
C28 C27 C26 122.6(17) . . ?
C29 C28 C27 118(2) . . ?
C29 C28 C30 120.7(18) . . ?
C27 C28 C30 121.5(19) . . ?
C28 C29 C24 122.2(18) . . ?
C33 C30 C28 112.6(18) . . ?
C33 C30 C31 110(2) . . ?
C28 C30 C31 108.1(19) . . ?
C33 C30 C32 113(2) . . ?
C28 C30 C32 106.2(19) . . ?
C31 C30 C32 107(2) . . ?
O4 C35 C40 117.7(15) . . ?
O4 C35 C36 120.1(17) . . ?
C40 C35 C36 122.2(16) . . ?
C37 C36 C35 117.3(18) . . ?
C37 C36 C41 123.4(19) . . ?
C35 C36 C41 119.2(17) . . ?
C36 C37 C38 125.2(18) . . ?
C39 C38 C37 114.6(16) . . ?
C39 C38 C42 123.7(19) . . ?
C37 C38 C42 121.8(19) . . ?
C40 C39 C38 124.4(17) . . ?
C39 C40 C35 116.3(16) . . ?
C39 C40 C46 121.2(17) . . ?
C35 C40 C46 122.4(15) . . ?
C44 C42 C43 112(3) . . ?
C44 C42 C38 107(2) . . ?
C43 C42 C38 112.7(18) . . ?
C44 C42 C45 112(3) . . ?
C43 C42 C45 105(2) . . ?
C38 C42 C45 108.8(19) . . ?
C47 C46 C40 115.2(15) . . ?
C48 C47 C52 116.9(18) . . ?
C48 C47 C46 121.8(15) . . ?
C52 C47 C46 121.3(17) . . ?
O5 C48 C47 118.9(16) . . ?
O5 C48 C49 120.8(14) . . ?
C47 C48 C49 120.3(15) . . ?
C48 C49 C50 119.8(16) . . ?
C48 C49 C57 121.5(13) . . ?
C50 C49 C57 118.6(16) . . ?
C51 C50 C49 122.4(17) . . ?
C50 C51 C52 115.4(16) . . ?
C50 C51 C53 124.6(18) . . ?
C52 C51 C53 119.9(18) . . ?
C47 C52 C51 125.0(18) . . ?
C51 C53 C54 110.6(17) . . ?
C51 C53 C55 110.2(18) . . ?
C54 C53 C55 113(2) . . ?
C51 C53 C56 107.1(16) . . ?
C54 C53 C56 106.1(18) . . ?
C55 C53 C56 110(2) . . ?
C49 C57 C58 117.3(13) . . ?
C63 C58 C59 120.8(16) . . ?
C63 C58 C57 116.9(16) . . ?
C59 C58 C57 122.4(16) . . ?
O6 C59 C58 122.9(15) . . ?
O6 C59 C60 117.6(15) . . ?
C58 C59 C60 119.3(17) . . ?
C61 C60 C59 119.3(17) . . ?
C61 C60 C68 122.3(16) . . ?
C59 C60 C68 118.3(16) . . ?
C60 C61 C62 123.4(17) . . ?
C61 C62 C63 117.1(18) . . ?
C61 C62 C64 122.6(19) . . ?
C63 C62 C64 120.2(17) . . ?
C58 C63 C62 119.9(16) . . ?
C65 C64 C66 122(2) . . ?
C65 C64 C62 112(2) . . ?
C66 C64 C62 110.9(18) . . ?
C65 C64 C67 104.1(17) . . ?
C66 C64 C67 100.9(15) . . ?
C62 C64 C67 104.3(19) . . ?
C71 N1 C73 113.3(18) . . ?
C71 N1 C69 108.6(15) . . ?
C73 N1 C69 108.0(15) . . ?
C70 N2 C72 107.3(19) . . ?
C70 N2 C74 107.5(18) . . ?
C72 N2 C74 114(2) . . ?
N1 C69 C70 104.1(16) . . ?
N2 C70 C69 112.6(18) . . ?
N1 C71 C72 108.1(16) . . ?
N2 C72 C71 110.8(18) . . ?
N1 C73 C74 107.7(14) . . ?
N2 C74 C73 109.6(14) . . ?
C75 N3 C79 113.6(8) . . ?
C75 N3 C77 113.0(8) . . ?
C79 N3 C77 113.2(8) . . ?
C76 N4 C78 114.2(8) . . ?
C76 N4 C80 112.9(8) . . ?
C78 N4 C80 112.3(8) . . ?
N3 C75 C76 105.3(6) . . ?
N4 C76 C75 105.4(6) . . ?
N3 C77 C78 104.9(6) . . ?
N4 C78 C77 105.9(6) . . ?
N3 C79 C80 105.6(6) . . ?
N4 C80 C79 105.0(6) . . ?

loop_
_geom_bond_atom_site_label_1
_geom_bond_atom_site_label_2
_geom_bond_distance
_geom_bond_site_symmetry_2
_geom_bond_publ_flag
U O7 1.810(10) . ?
U O8 1.828(9) . ?
U O4 2.180(12) . ?
U O1 2.183(13) . ?
U O5 2.261(11) . ?
U O2 2.282(10) . ?
O1 C1 1.40(2) . ?
O2 C14 1.35(2) . ?
O3 C25 1.35(2) . ?
O4 C35 1.39(2) . ?
O5 C48 1.372(19) . ?
O6 C59 1.354(19) . ?
C1 C2 1.40(3) . ?
C1 C6 1.42(3) . ?
C2 C3 1.39(3) . ?
C2 C7 1.45(3) . ?
C3 C4 1.35(3) . ?
C4 C5 1.37(3) . ?
C4 C8 1.62(3) . ?
C5 C6 1.38(2) . ?
C6 C12 1.49(3) . ?
C8 C10 1.45(3) . ?
C8 C9 1.55(3) . ?
C8 C11 1.56(3) . ?
C12 C13 1.50(2) . ?
C13 C14 1.40(2) . ?
C13 C18 1.45(2) . ?
C14 C15 1.39(2) . ?
C15 C16 1.44(2) . ?
C15 C23 1.48(2) . ?
C16 C17 1.36(2) . ?
C17 C18 1.38(2) . ?
C17 C19 1.57(2) . ?
C19 C20 1.47(3) . ?
C19 C22 1.53(3) . ?
C19 C21 1.55(3) . ?
C23 C24 1.57(2) . ?
C24 C25 1.35(2) . ?
C24 C29 1.47(3) . ?
C25 C26 1.41(2) . ?
C26 C27 1.40(3) . ?
C26 C34 1.52(3) . ?
C27 C28 1.38(3) . ?
C28 C29 1.35(2) . ?
C28 C30 1.56(3) . ?
C30 C33 1.50(3) . ?
C30 C31 1.58(3) . ?
C30 C32 1.59(3) . ?
C35 C40 1.40(2) . ?
C35 C36 1.42(2) . ?
C36 C37 1.35(2) . ?
C36 C41 1.45(3) . ?
C37 C38 1.41(3) . ?
C38 C39 1.41(2) . ?
C38 C42 1.53(3) . ?
C39 C40 1.39(2) . ?
C40 C46 1.47(2) . ?
C42 C44 1.44(4) . ?
C42 C43 1.51(3) . ?
C42 C45 1.57(3) . ?
C46 C47 1.46(2) . ?
C47 C48 1.38(2) . ?
C47 C52 1.39(3) . ?
C48 C49 1.38(2) . ?
C49 C50 1.40(2) . ?
C49 C57 1.52(2) . ?
C50 C51 1.36(2) . ?
C51 C52 1.39(3) . ?
C51 C53 1.53(2) . ?
C53 C54 1.53(3) . ?
C53 C55 1.54(3) . ?
C53 C56 1.60(3) . ?
C57 C58 1.54(2) . ?
C58 C63 1.39(2) . ?
C58 C59 1.40(2) . ?
C59 C60 1.41(2) . ?
C60 C61 1.37(2) . ?
C60 C68 1.52(2) . ?
C61 C62 1.39(2) . ?
C62 C63 1.44(2) . ?
C62 C64 1.53(3) . ?
C64 C65 1.39(3) . ?
C64 C66 1.47(3) . ?
C64 C67 1.76(3) . ?
N1 C71 1.41(2) . ?
N1 C73 1.45(2) . ?
N1 C69 1.52(3) . ?
N2 C70 1.39(3) . ?
N2 C72 1.39(3) . ?
N2 C74 1.43(2) . ?
C69 C70 1.55(3) . ?
C71 C72 1.53(3) . ?
C73 C74 1.54(3) . ?
N3 C75 1.476(9) . ?
N3 C79 1.478(9) . ?
N3 C77 1.483(9) . ?
N4 C76 1.472(9) . ?
N4 C78 1.478(9) . ?
N4 C80 1.489(9) . ?
C75 C76 1.537(9) . ?
C77 C78 1.529(9) . ?
C79 C80 1.534(9) . ?
O9 C81 1.42(3) . ?
